data_4073923
loop_
_publ_author_name
'Garc\'ia, M. Esther'
'Ramos, Alberto'
'Ruiz, Miguel A.'
'Lanfranchi, Maurizio'
'Marchio, Luciano'

_publ_section_title
;
 Structure and Bonding in the Unsaturated Hydride- and Hydrocarbyl-Bridged
 Complexes [Mo2(\h5-C5H5)2(\m-X)(\m-PCy2)(CO)2] (X = H, CH3, CH2Ph, Ph).
 Evidence for the Presence of \a-Agostic and \p-Bonding
 Interactions&#x2020;
;
_journal_issue 25
_journal_name_full Organometallics
_journal_page_first 6197
_journal_paper_doi 10.1021/om7007265
_journal_volume 26
_journal_year 2007
_chemical_formula_moiety 'C25 H35 Mo2 O2 P'
_chemical_formula_sum 'C25 H35 Mo2 O2 P'
_chemical_formula_weight 590.38
_chemical_name_systematic
;
 ?
;
_space_group_IT_number 15
_symmetry_cell_setting monoclinic
_symmetry_space_group_name_Hall '-C 2yc'
_symmetry_space_group_name_H-M 'C 1 2/c 1'
_atom_sites_solution_hydrogens geom
_atom_sites_solution_primary direct
_atom_sites_solution_secondary difmap
_audit_creation_method SHELXL-97
_cell_angle_alpha 90.00
_cell_angle_beta 102.58(2)
_cell_angle_gamma 90.00
_cell_formula_units_Z 8
_cell_length_a 35.85(3)
_cell_length_b 8.899(7)
_cell_length_c 15.788(15)
_cell_measurement_reflns_used 28
_cell_measurement_temperature 293(2)
_cell_measurement_theta_max 19.72
_cell_measurement_theta_min 10.45
_cell_volume 4916(7)
_computing_structure_refinement 'SHELXL-97 (Sheldrick, 1997)'
_diffrn_ambient_temperature 293(2)
_diffrn_measured_fraction_theta_full 0.975
_diffrn_measured_fraction_theta_max 0.975
_diffrn_measurement_device_type theta-2theta
_diffrn_radiation_monochromator graphite
_diffrn_radiation_source 'fine-focus sealed tube'
_diffrn_radiation_type MoK\a
_diffrn_radiation_wavelength 0.71073
_diffrn_reflns_av_R_equivalents 0.0244
_diffrn_reflns_av_sigmaI/netI 0.0316
_diffrn_reflns_limit_h_max 49
_diffrn_reflns_limit_h_min -50
_diffrn_reflns_limit_k_max 12
_diffrn_reflns_limit_k_min 0
_diffrn_reflns_limit_l_max 20
_diffrn_reflns_limit_l_min 0
_diffrn_reflns_number 7232
_diffrn_reflns_theta_full 29.99
_diffrn_reflns_theta_max 29.99
_diffrn_reflns_theta_min 3.11
_diffrn_standards_decay_% none
_diffrn_standards_interval_count 100
_diffrn_standards_number 1
_exptl_absorpt_coefficient_mu 1.104
_exptl_absorpt_correction_type none
_exptl_crystal_colour black
_exptl_crystal_density_diffrn 1.595
_exptl_crystal_density_method 'not measured'
_exptl_crystal_description prism
_exptl_crystal_F_000 2400
_exptl_crystal_size_max 0.35
_exptl_crystal_size_mid 0.20
_exptl_crystal_size_min 0.20
_refine_diff_density_max 0.853
_refine_diff_density_min -1.239
_refine_diff_density_rms 0.093
_refine_ls_extinction_method none
_refine_ls_goodness_of_fit_ref 1.004
_refine_ls_hydrogen_treatment mixed
_refine_ls_matrix_type full
_refine_ls_number_parameters 294
_refine_ls_number_reflns 7007
_refine_ls_number_restraints 12
_refine_ls_restrained_S_all 1.003
_refine_ls_R_factor_all 0.0585
_refine_ls_R_factor_gt 0.0330
_refine_ls_shift/su_max 0.002
_refine_ls_shift/su_mean 0.000
_refine_ls_structure_factor_coef Fsqd
_refine_ls_weighting_details 'calc w=1/[\s^2^(Fo^2^)+(0.0470P)^2^+0.0000P] where P=(Fo^2^+2Fc^2^)/3'
_refine_ls_weighting_scheme calc
_refine_ls_wR_factor_gt 0.0770
_refine_ls_wR_factor_ref 0.0852
_reflns_number_gt 4838
_reflns_number_total 7007
_reflns_threshold_expression >2sigma(I)
_cod_data_source_file om7007265-file002.cif
_cod_data_source_block compound2
_cod_original_sg_symbol_H-M C2/c
_cod_database_code 4073923

loop_
_symmetry_equiv_pos_as_xyz
'x, y, z'
'-x, y, -z+1/2'
'x+1/2, y+1/2, z'
'-x+1/2, y+1/2, -z+1/2'
'-x, -y, -z'
'x, -y, z-1/2'
'-x+1/2, -y+1/2, -z'
'x+1/2, -y+1/2, z-1/2'

loop_
_atom_site_label
_atom_site_type_symbol
_atom_site_fract_x
_atom_site_fract_y
_atom_site_fract_z
_atom_site_U_iso_or_equiv
_atom_site_adp_type
_atom_site_occupancy
_atom_site_symmetry_multiplicity
_atom_site_calc_flag
_atom_site_refinement_flags
_atom_site_disorder_assembly
_atom_site_disorder_group
C1 C 0.92921(9) 0.0285(3) -0.07626(19) 0.0423(7) Uani 1 1 d . A .
C2 C 0.92930(9) 0.4745(3) 0.00594(19) 0.0409(7) Uani 1 1 d . . .
C3 C 0.90859(13) 0.1367(5) 0.1529(2) 0.0657(11) Uani 1 1 d . A .
H3 H 0.8911 0.2066 0.1646 0.079 Uiso 1 1 calc R . .
C4 C 0.94785(13) 0.1513(5) 0.1742(2) 0.0679(11) Uani 1 1 d . A .
H4 H 0.9612 0.2327 0.2030 0.081 Uiso 1 1 calc R . .
C5 C 0.96413(12) 0.0252(5) 0.1459(2) 0.0639(10) Uani 1 1 d . A .
H5 H 0.9902 0.0076 0.1524 0.077 Uiso 1 1 calc R . .
C6 C 0.93497(15) -0.0705(4) 0.1062(2) 0.0701(12) Uani 1 1 d . A .
H6 H 0.9379 -0.1632 0.0812 0.084 Uiso 1 1 calc R . .
C7 C 0.89959(12) -0.0002(5) 0.1109(2) 0.0698(12) Uani 1 1 d . A .
H7 H 0.8752 -0.0387 0.0898 0.084 Uiso 1 1 calc R . .
C8 C 0.90896(13) 0.3672(5) -0.2431(2) 0.0692(12) Uani 1 1 d . . .
H8 H 0.8915 0.2975 -0.2723 0.083 Uiso 1 1 calc R . .
C9 C 0.94817(14) 0.3514(5) -0.2255(2) 0.0703(12) Uani 1 1 d . . .
H9 H 0.9615 0.2698 -0.2409 0.084 Uiso 1 1 calc R . .
C10 C 0.96416(12) 0.4766(5) -0.1814(2) 0.0660(11) Uani 1 1 d . . .
H10 H 0.9902 0.4940 -0.1622 0.079 Uiso 1 1 calc R . .
C11 C 0.93536(15) 0.5727(4) -0.1702(2) 0.0721(12) Uani 1 1 d . . .
H11 H 0.9384 0.6650 -0.1420 0.087 Uiso 1 1 calc R . .
C12 C 0.89991(12) 0.5028(5) -0.2106(2) 0.0720(13) Uani 1 1 d . . .
H12 H 0.8755 0.5415 -0.2141 0.086 Uiso 1 1 calc R . .
C13 C 0.84147(9) 0.1350(3) -0.1492(2) 0.0457(7) Uani 1 1 d . . .
H13 H 0.8592 0.1023 -0.1848 0.055 Uiso 1 1 calc R . .
C14 C 0.81048(10) 0.2173(4) -0.2125(2) 0.0559(9) Uani 1 1 d . . .
H14A H 0.8212 0.3066 -0.2332 0.067 Uiso 1 1 calc R . .
H14B H 0.7907 0.2488 -0.1830 0.067 Uiso 1 1 calc R . .
C15 C 0.79268(12) 0.1168(5) -0.2904(2) 0.0689(11) Uani 1 1 d . . .
H15A H 0.7712 0.1689 -0.3262 0.083 Uiso 1 1 calc R . .
H15B H 0.8114 0.0996 -0.3253 0.083 Uiso 1 1 calc R . .
C16 C 0.77955(13) -0.0302(5) -0.2633(3) 0.0826(14) Uani 1 1 d . . .
H16A H 0.7716 -0.0931 -0.3143 0.099 Uiso 1 1 calc R . .
H16B H 0.7574 -0.0140 -0.2384 0.099 Uiso 1 1 calc R . .
C17 C 0.80928(12) -0.1106(4) -0.1992(3) 0.0712(11) Uani 1 1 d . . .
H17A H 0.8296 -0.1423 -0.2270 0.085 Uiso 1 1 calc R . .
H17B H 0.7982 -0.1999 -0.1796 0.085 Uiso 1 1 calc R . .
C18 C 0.82645(10) -0.0108(4) -0.1197(2) 0.0544(9) Uani 1 1 d . . .
H18A H 0.8070 0.0109 -0.0874 0.065 Uiso 1 1 calc R . .
H18B H 0.8471 -0.0642 -0.0816 0.065 Uiso 1 1 calc R . .
C19 C 0.84197(8) 0.3719(3) -0.0066(2) 0.0388(6) Uani 1 1 d . . .
H19 H 0.8598 0.4062 0.0460 0.047 Uiso 1 1 calc R . .
C20 C 0.82623(10) 0.5170(3) -0.0533(2) 0.0479(8) Uani 1 1 d . . .
H20A H 0.8071 0.4924 -0.1051 0.057 Uiso 1 1 calc R . .
H20B H 0.8468 0.5711 -0.0710 0.057 Uiso 1 1 calc R . .
C21 C 0.80826(12) 0.6172(4) 0.0061(3) 0.0677(11) Uani 1 1 d . . .
H21A H 0.8281 0.6512 0.0544 0.081 Uiso 1 1 calc R . .
H21B H 0.7971 0.7051 -0.0260 0.081 Uiso 1 1 calc R . .
C22 C 0.77797(11) 0.5358(5) 0.0406(3) 0.0717(11) Uani 1 1 d . . .
H22A H 0.7566 0.5133 -0.0070 0.086 Uiso 1 1 calc R . .
H22B H 0.7687 0.6006 0.0810 0.086 Uiso 1 1 calc R . .
C23 C 0.79287(10) 0.3912(4) 0.0862(2) 0.0595(9) Uani 1 1 d . . .
H23A H 0.7720 0.3382 0.1033 0.071 Uiso 1 1 calc R . .
H23B H 0.8119 0.4144 0.1383 0.071 Uiso 1 1 calc R . .
C24 C 0.81074(9) 0.2898(4) 0.0268(2) 0.0509(8) Uani 1 1 d . . .
H24A H 0.8215 0.2011 0.0587 0.061 Uiso 1 1 calc R . .
H24B H 0.7910 0.2573 -0.0221 0.061 Uiso 1 1 calc R . .
O1 O 0.92945(9) -0.0562(3) -0.13234(16) 0.0764(8) Uani 1 1 d . . .
O2 O 0.92938(9) 0.5590(3) 0.06201(16) 0.0743(8) Uani 1 1 d . . .
P P 0.871524(18) 0.25240(8) -0.06329(4) 0.02785(13) Uani 1 1 d . A .
Mo1 Mo 0.928950(6) 0.15220(2) 0.023461(13) 0.02848(6) Uani 1 1 d . . .
Mo2 Mo 0.929002(6) 0.35019(2) -0.093959(13) 0.02910(7) Uani 1 1 d . A .
C1B C 0.9851(3) 0.2540(12) -0.0214(7) 0.055(3) Uiso 0.50 1 d PD A 1
C1A C 0.9852(3) 0.2507(12) 0.0040(7) 0.050(2) Uiso 0.50 1 d PD A 2
H1B H 0.9892(13) 0.182(5) 0.023(3) 0.002(10) Uiso 0.50 1 d PD B 1
H2B H 0.993(3) 0.355(4) -0.006(5) 0.09(4) Uiso 0.50 1 d PD C 1
H3B H 0.989(3) 0.223(9) -0.077(3) 0.13(4) Uiso 0.50 1 d PD D 1
H1A H 0.992(3) 0.332(6) -0.031(5) 0.07(3) Uiso 0.50 1 d PD E 2
H2A H 0.9925(17) 0.271(8) 0.0642(16) 0.06(2) Uiso 0.50 1 d PD F 2
H3A H 0.9906(18) 0.154(4) -0.017(4) 0.05(2) Uiso 0.50 1 d PD G 2

loop_
_atom_site_aniso_label
_atom_site_aniso_U_11
_atom_site_aniso_U_22
_atom_site_aniso_U_33
_atom_site_aniso_U_23
_atom_site_aniso_U_13
_atom_site_aniso_U_12
C1 0.0542(18) 0.0353(15) 0.0377(15) -0.0007(12) 0.0107(13) 0.0105(13)
C2 0.0497(17) 0.0362(15) 0.0394(15) -0.0041(12) 0.0153(13) -0.010(13)
C3 0.087(3) 0.078(3) 0.0396(18) 0.0152(18) 0.0306(19) 0.027(2)
C4 0.097(3) 0.070(3) 0.0291(16) -0.0043(17) -0.0024(17) 0.004(2)
C5 0.064(2) 0.075(3) 0.0486(19) 0.0232(19) 0.0032(17) 0.023(2)
C6 0.135(4) 0.0322(18) 0.0442(19) 0.0170(15) 0.023(2) 0.016(2)
C7 0.074(3) 0.085(3) 0.049(2) 0.037(2) 0.0086(18) -0.014(2)
C8 0.093(3) 0.081(3) 0.0310(17) 0.0044(18) 0.0057(18) -0.030(2)
C9 0.104(3) 0.069(3) 0.051(2) -0.0074(19) 0.047(2) -0.005(2)
C10 0.065(2) 0.080(3) 0.060(2) 0.018(2) 0.0276(18) -0.020(2)
C11 0.138(4) 0.0371(19) 0.048(2) 0.0124(16) 0.036(2) -0.013(2)
C12 0.075(3) 0.087(3) 0.058(2) 0.047(2) 0.024(2) 0.015(2)
C13 0.0474(17) 0.0403(17) 0.0424(16) -0.0015(13) -0.0057(13) -0.0070(14)
C14 0.0520(19) 0.047(2) 0.059(2) 0.0006(16) -0.0096(16) -0.0013(16)
C15 0.066(2) 0.070(3) 0.055(2) 0.0042(19) -0.0205(18) -0.011(2)
C16 0.079(3) 0.071(3) 0.082(3) -0.014(2) -0.018(2) -0.028(2)
C17 0.080(3) 0.0424(19) 0.081(3) -0.0048(19) -0.006(2) -0.0245(19)
C18 0.059(2) 0.0440(19) 0.055(2) 0.0010(15) 0.0009(16) -0.0184(15)
C19 0.0364(14) 0.0364(15) 0.0459(16) 0.0014(12) 0.0141(12) 0.0050(12)
C20 0.0550(19) 0.0378(16) 0.0552(19) 0.0057(14) 0.0215(15) 0.0136(14)
C21 0.074(3) 0.048(2) 0.088(3) 0.0005(19) 0.033(2) 0.0237(19)
C22 0.058(2) 0.073(3) 0.091(3) -0.006(2) 0.032(2) 0.022(2)
C23 0.052(2) 0.066(2) 0.069(2) 0.0011(19) 0.0325(18) 0.0044(18)
C24 0.0426(17) 0.0492(19) 0.066(2) 0.0046(16) 0.0231(15) 0.0015(14)
O1 0.119(2) 0.0571(16) 0.0531(15) -0.0168(13) 0.0187(15) 0.0298(17)
O2 0.112(2) 0.0596(16) 0.0583(16) -0.0303(13) 0.0353(15) -0.0325(16)
P 0.0311(3) 0.0242(3) 0.0279(3) -0.0003(3) 0.0057(2) -0.0004(3)
Mo1 0.03515(12) 0.02447(11) 0.02537(11) 0.00078(9) 0.00563(8) 0.00482(9)
Mo2 0.03650(12) 0.02543(11) 0.02723(12) -0.00133(9) 0.01101(9) -0.00437(9)

loop_
_atom_type_symbol
_atom_type_description
_atom_type_scat_dispersion_real
_atom_type_scat_dispersion_imag
_atom_type_scat_source
C C 0.0033 0.0016 'International Tables Vol C Tables 4.2.6.8 and 6.1.1.4'
H H 0.0000 0.0000 'International Tables Vol C Tables 4.2.6.8 and 6.1.1.4'
O O 0.0106 0.0060 'International Tables Vol C Tables 4.2.6.8 and 6.1.1.4'
P P 0.1023 0.0942 'International Tables Vol C Tables 4.2.6.8 and 6.1.1.4'
Mo Mo -1.6832 0.6857 'International Tables Vol C Tables 4.2.6.8 and 6.1.1.4'

loop_
_geom_angle_atom_site_label_1
_geom_angle_atom_site_label_2
_geom_angle_atom_site_label_3
_geom_angle
O1 C1 Mo1 174.6(3)
O2 C2 Mo2 174.7(3)
C4 C3 C7 108.5(4)
C4 C3 Mo1 73.1(2)
C7 C3 Mo1 73.5(2)
C4 C3 H3 125.8
C7 C3 H3 125.8
Mo1 C3 H3 119.4
C3 C4 C5 108.9(4)
C3 C4 Mo1 72.3(2)
C5 C4 Mo1 73.8(2)
C3 C4 H4 125.5
C5 C4 H4 125.5
Mo1 C4 H4 120.0
C4 C5 C6 108.3(4)
C4 C5 Mo1 71.8(2)
C6 C5 Mo1 73.0(2)
C4 C5 H5 125.8
C6 C5 H5 125.8
Mo1 C5 H5 121.1
C5 C6 C7 107.3(3)
C5 C6 Mo1 72.7(2)
C7 C6 Mo1 71.68(19)
C5 C6 H6 126.4
C7 C6 H6 126.4
Mo1 C6 H6 121.0
C3 C7 C6 106.9(4)
C3 C7 Mo1 71.7(2)
C6 C7 Mo1 72.9(2)
C3 C7 H7 126.5
C6 C7 H7 126.5
Mo1 C7 H7 120.7
C12 C8 C9 109.0(4)
C12 C8 Mo2 73.9(2)
C9 C8 Mo2 73.2(2)
C12 C8 H8 125.5
C9 C8 H8 125.5
Mo2 C8 H8 119.2
C10 C9 C8 108.3(4)
C10 C9 Mo2 73.9(2)
C8 C9 Mo2 72.2(2)
C10 C9 H9 125.8
C8 C9 H9 125.8
Mo2 C9 H9 119.9
C9 C10 C11 109.0(4)
C9 C10 Mo2 72.0(2)
C11 C10 Mo2 73.1(2)
C9 C10 H10 125.5
C11 C10 H10 125.5
Mo2 C10 H10 121.1
C10 C11 C12 106.8(4)
C10 C11 Mo2 72.7(2)
C12 C11 Mo2 71.76(19)
C10 C11 H11 126.6
C12 C11 H11 126.6
Mo2 C11 H11 120.8
C8 C12 C11 106.7(4)
C8 C12 Mo2 71.6(2)
C11 C12 Mo2 72.7(2)
C8 C12 H12 126.6
C11 C12 H12 126.6
Mo2 C12 H12 120.9
C14 C13 C18 111.0(3)
C14 C13 P 115.8(2)
C18 C13 P 116.4(2)
C14 C13 H13 103.9
C18 C13 H13 103.9
P C13 H13 103.9
C13 C14 C15 111.3(3)
C13 C14 H14A 109.4
C15 C14 H14A 109.4
C13 C14 H14B 109.4
C15 C14 H14B 109.4
H14A C14 H14B 108.0
C16 C15 C14 112.6(3)
C16 C15 H15A 109.1
C14 C15 H15A 109.1
C16 C15 H15B 109.1
C14 C15 H15B 109.1
H15A C15 H15B 107.8
C15 C16 C17 113.3(3)
C15 C16 H16A 108.9
C17 C16 H16A 108.9
C15 C16 H16B 108.9
C17 C16 H16B 108.9
H16A C16 H16B 107.7
C16 C17 C18 112.1(3)
C16 C17 H17A 109.2
C18 C17 H17A 109.2
C16 C17 H17B 109.2
C18 C17 H17B 109.2
H17A C17 H17B 107.9
C13 C18 C17 110.2(3)
C13 C18 H18A 109.6
C17 C18 H18A 109.6
C13 C18 H18B 109.6
C17 C18 H18B 109.6
H18A C18 H18B 108.1
C24 C19 C20 110.4(2)
C24 C19 P 115.5(2)
C20 C19 P 116.0(2)
C24 C19 H19 104.5
C20 C19 H19 104.5
P C19 H19 104.5
C19 C20 C21 110.8(3)
C19 C20 H20A 109.5
C21 C20 H20A 109.5
C19 C20 H20B 109.5
C21 C20 H20B 109.5
H20A C20 H20B 108.1
C22 C21 C20 112.0(3)
C22 C21 H21A 109.2
C20 C21 H21A 109.2
C22 C21 H21B 109.2
C20 C21 H21B 109.2
H21A C21 H21B 107.9
C21 C22 C23 111.9(3)
C21 C22 H22A 109.2
C23 C22 H22A 109.2
C21 C22 H22B 109.2
C23 C22 H22B 109.2
H22A C22 H22B 107.9
C22 C23 C24 111.1(3)
C22 C23 H23A 109.4
C24 C23 H23A 109.4
C22 C23 H23B 109.4
C24 C23 H23B 109.4
H23A C23 H23B 108.0
C19 C24 C23 111.4(3)
C19 C24 H24A 109.4
C23 C24 H24A 109.4
C19 C24 H24B 109.4
C23 C24 H24B 109.4
H24A C24 H24B 108.0
C13 P C19 111.81(16)
C13 P Mo2 116.53(12)
C19 P Mo2 119.80(10)
C13 P Mo1 119.99(11)
C19 P Mo1 116.63(11)
Mo2 P Mo1 64.93(5)
C1 Mo1 C1A 87.0(3)
C1 Mo1 C3 138.25(15)
C1A Mo1 C3 126.8(3)
C1 Mo1 C4 141.51(14)
C1A Mo1 C4 94.0(3)
C3 Mo1 C4 34.55(15)
C1 Mo1 C7 103.51(16)
C1A Mo1 C7 145.7(3)
C3 Mo1 C7 34.74(14)
C4 Mo1 C7 57.57(15)
C1 Mo1 C5 107.47(15)
C1A Mo1 C5 87.9(3)
C3 Mo1 C5 57.52(14)
C4 Mo1 C5 34.35(13)
C7 Mo1 C5 57.81(15)
C1 Mo1 C6 87.48(14)
C1A Mo1 C6 114.9(3)
C3 Mo1 C6 58.01(14)
C4 Mo1 C6 57.29(14)
C7 Mo1 C6 35.44(15)
C5 Mo1 C6 34.26(14)
C1 Mo1 P 84.34(10)
C1A Mo1 P 117.2(3)
C3 Mo1 P 97.49(12)
C4 Mo1 P 127.68(12)
C7 Mo1 P 96.46(11)
C5 Mo1 P 153.20(10)
C6 Mo1 P 126.60(13)
C1 Mo1 C1B 79.9(3)
C1A Mo1 C1B 8.8(4)
C3 Mo1 C1B 135.5(3)
C4 Mo1 C1B 102.9(3)
C7 Mo1 C1B 152.6(3)
C5 Mo1 C1B 95.0(3)
C6 Mo1 C1B 119.3(3)
P Mo1 C1B 110.9(2)
C1 Mo1 Mo2 78.47(11)
C1A Mo1 Mo2 59.8(3)
C3 Mo1 Mo2 136.86(11)
C4 Mo1 Mo2 134.21(11)
C7 Mo1 Mo2 153.82(11)
C5 Mo1 Mo2 147.23(11)
C6 Mo1 Mo2 165.06(9)
P Mo1 Mo2 57.50(4)
C1B Mo1 Mo2 53.5(2)
C1 Mo1 H1B 83.5(14)
C1A Mo1 H1B 17.4(7)
C3 Mo1 H1B 120.8(10)
C4 Mo1 H1B 86.2(10)
C7 Mo1 H1B 130.2(6)
C5 Mo1 H1B 72.9(6)
C6 Mo1 H1B 97.6(6)
P Mo1 H1B 133.3(5)
C1B Mo1 H1B 22.5(5)
Mo2 Mo1 H1B 76.0(5)
C2 Mo2 C1B 87.5(3)
C2 Mo2 C8 137.91(16)
C1B Mo2 C8 125.9(3)
C2 Mo2 C9 141.20(14)
C1B Mo2 C9 92.9(3)
C8 Mo2 C9 34.60(16)
C2 Mo2 C12 103.48(17)
C1B Mo2 C12 144.5(3)
C8 Mo2 C12 34.43(14)
C9 Mo2 C12 57.51(16)
C2 Mo2 C10 107.38(15)
C1B Mo2 C10 87.0(3)
C8 Mo2 C10 57.15(15)
C9 Mo2 C10 34.11(14)
C12 Mo2 C10 57.61(15)
C2 Mo2 C11 87.26(14)
C1B Mo2 C11 113.8(3)
C8 Mo2 C11 57.81(14)
C9 Mo2 C11 57.23(14)
C12 Mo2 C11 35.55(15)
C10 Mo2 C11 34.15(14)
C2 Mo2 P 83.92(9)
C1B Mo2 P 118.3(3)
C8 Mo2 P 98.06(12)
C9 Mo2 P 128.34(12)
C12 Mo2 P 96.59(11)
C10 Mo2 P 153.27(11)
C11 Mo2 P 126.57(13)
C2 Mo2 C1A 80.3(3)
C1B Mo2 C1A 8.9(4)
C8 Mo2 C1A 134.7(3)
C9 Mo2 C1A 101.8(3)
C12 Mo2 C1A 151.5(3)
C10 Mo2 C1A 94.1(3)
C11 Mo2 C1A 118.3(3)
P Mo2 C1A 111.9(2)
C2 Mo2 Mo1 78.62(11)
C1B Mo2 Mo1 60.8(3)
C8 Mo2 Mo1 137.22(11)
C9 Mo2 Mo1 134.23(11)
C12 Mo2 Mo1 153.98(11)
C10 Mo2 Mo1 147.25(11)
C11 Mo2 Mo1 164.92(10)
P Mo2 Mo1 57.57(3)
C1A Mo2 Mo1 54.4(2)
Mo2 C1B Mo1 65.7(3)
Mo2 C1B H1B 128(3)
Mo1 C1B H1B 62(3)
Mo2 C1B H2B 88(6)
Mo1 C1B H2B 119(6)
H1B C1B H2B 117(4)
Mo2 C1B H3B 86(5)
Mo1 C1B H3B 117(5)
H1B C1B H3B 117(4)
H2B C1B H3B 114(4)
Mo2 C1B H1A 81(8)
Mo1 C1B H1A 136(7)
H1B C1B H1A 140(7)
H2B C1B H1A 27(6)
H3B C1B H1A 88(6)
Mo2 C1B H2A 116(3)
Mo1 C1B H2A 75(3)
H1B C1B H2A 49(3)
H2B C1B H2A 70(4)
H3B C1B H2A 158(6)
H1A C1B H2A 96(5)
Mo2 C1B H3A 124(4)
Mo1 C1B H3A 78(4)
H1B C1B H3A 44(3)
H2B C1B H3A 148(7)
H3B C1B H3A 73(5)
H1A C1B H3A 146(7)
H2A C1B H3A 92(3)
Mo1 C1A Mo2 65.8(3)
Mo1 C1A H1B 73(4)
Mo2 C1A H1B 132(4)
Mo1 C1A H2B 132(6)
Mo2 C1A H2B 78(6)
H1B C1A H2B 150(7)
Mo1 C1A H3B 109(4)
Mo2 C1A H3B 73(4)
H1B C1A H3B 102(4)
H2B C1A H3B 86(3)
Mo1 C1A H1A 135(6)
Mo2 C1A H1A 69(6)
H1B C1A H1A 150(7)
H2B C1A H1A 26(5)
H3B C1A H1A 61(4)
Mo1 C1A H2A 90(4)
Mo2 C1A H2A 126(4)
H1B C1A H2A 75(4)
H2B C1A H2A 87(5)
H3B C1A H2A 159(6)
H1A C1A H2A 112(4)
Mo1 C1A H3A 87(4)
Mo2 C1A H3A 108(4)
H1B C1A H3A 47(4)
H2B C1A H3A 135(6)
H3B C1A H3A 55(4)
H1A C1A H3A 112(4)
H2A C1A H3A 119(4)

loop_
_geom_bond_atom_site_label_1
_geom_bond_atom_site_label_2
_geom_bond_distance
C1 O1 1.164(4)
C1 Mo1 1.923(3)
C2 O2 1.161(4)
C2 Mo2 1.924(3)
C3 C4 1.380(6)
C3 C7 1.391(6)
C3 Mo1 2.319(4)
C3 H3 0.9300
C4 C5 1.383(5)
C4 Mo1 2.329(4)
C4 H4 0.9300
C5 C6 1.388(6)
C5 Mo1 2.354(3)
C5 H5 0.9300
C6 C7 1.431(6)
C6 Mo1 2.358(3)
C6 H6 0.9300
C7 Mo1 2.342(3)
C7 H7 0.9300
C8 C12 1.378(6)
C8 C9 1.379(6)
C8 Mo2 2.313(4)
C8 H8 0.9300
C9 C10 1.371(6)
C9 Mo2 2.325(4)
C9 H9 0.9300
C10 C11 1.381(6)
C10 Mo2 2.349(3)
C10 H10 0.9300
C11 C12 1.434(6)
C11 Mo2 2.354(4)
C11 H11 0.9300
C12 Mo2 2.342(4)
C12 H12 0.9300
C13 C14 1.512(4)
C13 C18 1.517(4)
C13 P 1.859(3)
C13 H13 0.9800
C14 C15 1.542(5)
C14 H14A 0.9700
C14 H14B 0.9700
C15 C16 1.484(6)
C15 H15A 0.9700
C15 H15B 0.9700
C16 C17 1.484(5)
C16 H16A 0.9700
C16 H16B 0.9700
C17 C18 1.551(5)
C17 H17A 0.9700
C17 H17B 0.9700
C18 H18A 0.9700
C18 H18B 0.9700
C19 C24 1.524(4)
C19 C20 1.532(4)
C19 P 1.862(3)
C19 H19 0.9800
C20 C21 1.535(4)
C20 H20A 0.9700
C20 H20B 0.9700
C21 C22 1.502(6)
C21 H21A 0.9700
C21 H21B 0.9700
C22 C23 1.514(5)
C22 H22A 0.9700
C22 H22B 0.9700
C23 C24 1.538(5)
C23 H23A 0.9700
C23 H23B 0.9700
C24 H24A 0.9700
C24 H24B 0.9700
P Mo2 2.3818(15)
P Mo1 2.3836(14)
Mo1 C1A 2.281(10)
Mo1 C1B 2.449(11)
Mo1 Mo2 2.5579(16)
Mo1 H1B 2.18(5)
Mo2 C1B 2.255(10)
Mo2 C1A 2.425(10)
C1B H1B 0.940(18)
C1B H2B 0.963(19)
C1B H3B 0.955(19)
C1B H1A 0.77(4)
C1B H2A 1.33(2)
C1B H3A 0.91(3)
C1A H1B 0.68(3)
C1A H2B 1.00(3)
C1A H3B 1.33(2)
C1A H1A 0.977(19)
C1A H2A 0.947(19)
C1A H3A 0.958(18)
